data_4518609
loop_
_publ_author_name
'Febriansyah, Benny'
'Lekina, Yulia'
'Kaur, Jagjit'
'Hooper, Thomas J. N.'
'Harikesh, Padinhare Cholakkal'
'Salim, Teddy'
'Lim, Ming Hui'
'Koh, Teck Ming'
'Chakraborty, Sudip'
'Shen, Ze Xiang'
'Mathews, Nripan'
'England, Jason'

_publ_section_title
;
 Formation of Corrugated n = 1 2D Tin Iodide Perovskites and Their Use as
 Lead-Free Solar Absorbers
;
_journal_name_full 'ACS Nano'
_journal_paper_doi 10.1021/acsnano.0c08204
_journal_year 2021
_chemical_formula_sum 'C5 H11 I4 N3 Pb'
_chemical_formula_weight 827.96
_space_group_crystal_system monoclinic
_space_group_IT_number 14
_space_group_name_Hall '-P 2ybc'
_space_group_name_H-M_alt 'P 1 21/c 1'
_atom_sites_solution_hydrogens geom
_atom_sites_solution_primary dual
_cell_angle_alpha 90
_cell_angle_beta 110.951(10)
_cell_angle_gamma 90
_cell_formula_units_Z 4
_cell_length_a 10.672(2)
_cell_length_b 12.356(2)
_cell_length_c 12.710(3)
_cell_measurement_reflns_used 836
_cell_measurement_temperature 100.(2)
_cell_measurement_theta_max 21.5309
_cell_measurement_theta_min 3.2975
_cell_volume 1565.2(5)
_computing_cell_refinement 'SAINT V8.38A (Bruker AXS Inc., 2017)'
_computing_data_collection 'Bruker Instrument Service v2012.12.0.3'
_computing_data_reduction 'SAINT V8.38A (Bruker AXS Inc., 2017)'
_computing_molecular_graphics 'XP (Bruker AXS Inc., 2016)'
_computing_publication_material 'APEX3 (Bruker AXS Inc., 2016)'
_computing_structure_refinement 'SHELXL-2017/1 (Sheldrick, 2017)'
_computing_structure_solution 'XT, VERSION 2014/5'
_diffrn_ambient_temperature 100.(2)
_diffrn_detector_area_resol_mean 8.3333
_diffrn_measured_fraction_theta_full 0.998
_diffrn_measured_fraction_theta_max 0.998
_diffrn_measurement_device_type 'CCD area detector'
_diffrn_measurement_method 'phi and omega scans'
_diffrn_radiation_monochromator graphite
_diffrn_radiation_type MoK\a
_diffrn_radiation_wavelength 0.71073
_diffrn_reflns_av_unetI/netI 0.1239
_diffrn_reflns_limit_h_max 14
_diffrn_reflns_limit_h_min -15
_diffrn_reflns_limit_k_max 17
_diffrn_reflns_limit_k_min 0
_diffrn_reflns_limit_l_max 18
_diffrn_reflns_limit_l_min 0
_diffrn_reflns_number 4785
_diffrn_reflns_theta_full 30.47
_diffrn_reflns_theta_max 30.47
_diffrn_reflns_theta_min 2.04
_diffrn_source 'fine-focus sealed tube'
_diffrn_source_type 'Bruker KappaCCD'
_exptl_absorpt_coefficient_mu 18.642
_exptl_absorpt_correction_T_max 0.09
_exptl_absorpt_correction_T_min 0.02
_exptl_absorpt_correction_type multi-scan
_exptl_absorpt_process_details 'TWINABS - Bruker AXS scaling for twinned crystals - Version 2012/1'
_exptl_crystal_colour red
_exptl_crystal_density_diffrn 3.514
_exptl_crystal_density_method 'not measured'
_exptl_crystal_description plate
_exptl_crystal_F_000 1424
_exptl_crystal_size_max 0.400
_exptl_crystal_size_mid 0.300
_exptl_crystal_size_min 0.250
_refine_diff_density_max 2.839
_refine_diff_density_min -2.663
_refine_ls_extinction_method none
_refine_ls_goodness_of_fit_ref 1.033
_refine_ls_hydrogen_treatment constr
_refine_ls_matrix_type full
_refine_ls_number_parameters 111
_refine_ls_number_reflns 4785
_refine_ls_number_restraints 81
_refine_ls_restrained_S_all 1.025
_refine_ls_R_factor_all 0.1194
_refine_ls_R_factor_gt 0.0759
_refine_ls_shift/su_max 0.000
_refine_ls_shift/su_mean 0.000
_refine_ls_structure_factor_coef Fsqd
_refine_ls_weighting_details 'w=1/[\s^2^(Fo^2^)+(0.0344P)^2^+43.1282P] where P=(Fo^2^+2Fc^2^)/3'
_refine_ls_weighting_scheme calc
_refine_ls_wR_factor_gt 0.1373
_refine_ls_wR_factor_ref 0.1565
_reflns_number_gt 3245
_reflns_number_total 4785
_reflns_threshold_expression 'I > 2\s(I)'
_cod_data_source_file nn0c08204_si_002.cif
_cod_data_source_block 2-ImEA[PbI4]
_cod_depositor_comments
;
The following automatic conversions were performed:

data item '_exptl_absorpt_correction_type' value 'Multi-Scan' was
changed to 'multi-scan' in accordance with the
/home/data/users/saulius/crontab/automatic-downloads/rss-feeds/ACS/lib/dictionaries/cif_core.dic
dictionary named 'cif_core.dic' version 2.4.2 last updated on
2011-04-26.

Automatic conversion script
Id: cif_fix_values 7556 2019-12-06 15:28:31Z antanas 
;
_cod_database_code 4518609

loop_
_space_group_symop_operation_xyz
'x, y, z'
'-x, y+1/2, -z+1/2'
'-x, -y, -z'
'x, -y-1/2, z-1/2'

loop_
_atom_site_type_symbol
_atom_site_label
_atom_site_fract_x
_atom_site_fract_y
_atom_site_fract_z
_atom_site_U_iso_or_equiv
_atom_site_adp_type
_atom_site_calc_flag
_atom_site_refinement_flags_adp
_atom_site_refinement_flags_occupancy
_atom_site_refinement_flags_posn
_atom_site_occupancy
_atom_site_disorder_assembly
_atom_site_disorder_group
C C2 -0.1633(18) 0.5426(16) 0.6268(16) 0.020(4) Uani d . . . 1 . .
H H2A -0.100864 0.586867 0.6029 0.024 Uiso calc U . R 1 . .
H H2B -0.196726 0.587757 0.67556 0.024 Uiso calc U . R 1 . .
C C3 -0.091(2) 0.4447(17) 0.6915(16) 0.023(4) Uani d . . . 1 . .
H H3A -0.15545 0.398351 0.710425 0.028 Uiso calc U . R 1 . .
H H3B -0.053868 0.402026 0.643387 0.028 Uiso calc U . R 1 . .
C C4 0.0168(11) 0.4749(11) 0.7938(9) 0.026(4) Uani d . . G 1 . .
N N2 0.1477(13) 0.4295(10) 0.8315(11) 0.029(4) Uani d . . G 1 . .
H H2 0.175173 0.376622 0.798716 0.035 Uiso calc U . R 1 . .
C C5 0.2264(10) 0.4845(13) 0.9314(12) 0.037(5) Uani d . . G 1 . .
H H5 0.318016 0.470573 0.974598 0.045 Uiso calc U . R 1 . .
C C6 0.1442(14) 0.5638(12) 0.9555(11) 0.039(5) Uani d . . G 1 . .
H H6 0.171131 0.612317 1.017573 0.046 Uiso calc U . R 1 . .
N N3 0.0146(12) 0.5579(10) 0.8704(12) 0.029(3) Uani d . . G 1 . .
H H3 -0.054782 0.598528 0.865996 0.035 Uiso calc U . R 1 . .
I I1 0.43327(14) 0.97772(11) 0.75028(12) 0.0251(3) Uani d . . . 1 . .
I I2 0.80454(13) 0.76743(11) 0.87459(11) 0.0241(3) Uani d . . . 1 . .
I I3 0.49715(14) 0.74729(12) 0.51576(11) 0.0279(3) Uani d . . . 1 . .
I I4 0.17661(13) 0.67470(11) 0.65219(12) 0.0271(3) Uani d . . . 1 . .
N N1 -0.2839(15) 0.5040(15) 0.5209(13) 0.023(4) Uani d . . . 1 . .
H H1A -0.252251 0.464734 0.475123 0.035 Uiso calc U . R 1 . .
H H1B -0.329353 0.562694 0.482718 0.035 Uiso calc U . R 1 . .
H H1C -0.339953 0.462261 0.543316 0.035 Uiso calc U . R 1 . .
Pb Pb1 0.48326(8) 0.72603(6) 0.75747(7) 0.02110(17) Uani d . . . 1 . .

loop_
_atom_site_aniso_label
_atom_site_aniso_U_11
_atom_site_aniso_U_22
_atom_site_aniso_U_33
_atom_site_aniso_U_12
_atom_site_aniso_U_13
_atom_site_aniso_U_23
C2 0.019(8) 0.024(9) 0.016(7) -0.005(6) 0.005(6) 0.001(6)
C3 0.026(8) 0.030(10) 0.013(7) 0.008(7) 0.006(5) -0.002(6)
C4 0.032(7) 0.030(9) 0.013(6) -0.003(6) 0.004(5) 0.004(6)
N2 0.027(7) 0.035(9) 0.023(8) -0.004(6) 0.004(6) 0.000(6)
C5 0.038(9) 0.041(12) 0.024(10) -0.003(8) -0.001(7) -0.006(8)
C6 0.038(9) 0.034(11) 0.037(10) -0.009(8) 0.004(7) -0.009(8)
N3 0.036(8) 0.031(9) 0.020(7) -0.011(6) 0.009(6) -0.002(6)
I1 0.0292(7) 0.0186(6) 0.0268(7) 0.0005(5) 0.0091(6) 0.0007(5)
I2 0.0230(6) 0.0236(7) 0.0256(6) -0.0005(5) 0.0084(5) -0.0015(5)
I3 0.0354(7) 0.0294(7) 0.0219(6) -0.0007(6) 0.0138(6) 0.0002(5)
I4 0.0225(7) 0.0291(7) 0.0293(7) -0.0031(5) 0.0088(5) -0.0003(6)
N1 0.013(7) 0.036(11) 0.019(7) -0.013(7) 0.005(5) 0.002(7)
Pb1 0.0238(4) 0.0196(3) 0.0202(4) 0.0002(3) 0.0082(3) -0.0004(3)

loop_
_atom_type_symbol
_atom_type_description
_atom_type_scat_dispersion_real
_atom_type_scat_dispersion_imag
_atom_type_scat_source
C C 0.0033 0.0016 'International Tables Vol C Tables 4.2.6.8 and 6.1.1.4'
H H 0.0000 0.0000 'International Tables Vol C Tables 4.2.6.8 and 6.1.1.4'
I I -0.4742 1.8119 'International Tables Vol C Tables 4.2.6.8 and 6.1.1.4'
Pb Pb -3.3944 10.1111 'International Tables Vol C Tables 4.2.6.8 and 6.1.1.4'
N N 0.0061 0.0033 'International Tables Vol C Tables 4.2.6.8 and 6.1.1.4'

loop_
_geom_angle_atom_site_label_1
_geom_angle_atom_site_label_2
_geom_angle_atom_site_label_3
_geom_angle_site_symmetry_1
_geom_angle_site_symmetry_3
_geom_angle
_geom_angle_publ_flag
C3 C2 N1 . . 109.1(16) ?
C3 C2 H2A . . 109.9 ?
N1 C2 H2A . . 109.9 ?
C3 C2 H2B . . 109.9 ?
N1 C2 H2B . . 109.9 ?
H2A C2 H2B . . 108.3 ?
C4 C3 C2 . . 111.8(16) ?
C4 C3 H3A . . 109.3 ?
C2 C3 H3A . . 109.3 ?
C4 C3 H3B . . 109.3 ?
C2 C3 H3B . . 109.3 ?
H3A C3 H3B . . 107.9 ?
N2 C4 N3 . . 108.0 ?
N2 C4 C3 . . 124.9(12) ?
N3 C4 C3 . . 127.0(12) ?
C4 N2 C5 . . 108.0 ?
C4 N2 H2 . . 126.0 ?
C5 N2 H2 . . 126.0 ?
C6 C5 N2 . . 108.0 ?
C6 C5 H5 . . 126.0 ?
N2 C5 H5 . . 126.0 ?
N3 C6 C5 . . 108.0 ?
N3 C6 H6 . . 126.0 ?
C5 C6 H6 . . 126.0 ?
C6 N3 C4 . . 108.0 ?
C6 N3 H3 . . 126.0 ?
C4 N3 H3 . . 126.0 ?
Pb1 I1 Pb1 . 2_656 154.07(5) ?
Pb1 I3 Pb1 . 4_575 174.93(6) ?
C2 N1 H1A . . 109.5 ?
C2 N1 H1B . . 109.5 ?
H1A N1 H1B . . 109.5 ?
C2 N1 H1C . . 109.5 ?
H1A N1 H1C . . 109.5 ?
H1B N1 H1C . . 109.5 ?
I4 Pb1 I3 . . 90.38(4) ?
I4 Pb1 I1 . . 92.71(4) ?
I3 Pb1 I1 . . 87.47(4) ?
I4 Pb1 I1 . 2_646 93.01(4) ?
I3 Pb1 I1 . 2_646 86.51(4) ?
I1 Pb1 I1 . 2_646 171.71(3) ?
I4 Pb1 I3 . 4_576 96.64(4) ?
I3 Pb1 I3 . 4_576 168.26(3) ?
I1 Pb1 I3 . 4_576 82.83(4) ?
I1 Pb1 I3 2_646 4_576 102.43(4) ?
I4 Pb1 I2 . . 176.94(5) ?
I3 Pb1 I2 . . 91.36(4) ?
I1 Pb1 I2 . . 89.88(4) ?
I1 Pb1 I2 2_646 . 84.58(4) ?
I3 Pb1 I2 4_576 . 82.06(4) ?

loop_
_geom_bond_atom_site_label_1
_geom_bond_atom_site_label_2
_geom_bond_site_symmetry_2
_geom_bond_distance
_geom_bond_publ_flag
C2 C3 . 1.51(3) ?
C2 N1 . 1.57(2) ?
C2 H2A . 0.99 ?
C2 H2B . 0.99 ?
C3 C4 . 1.44(2) ?
C3 H3A . 0.99 ?
C3 H3B . 0.99 ?
C4 N2 . 1.42 ?
C4 N3 . 1.42 ?
N2 C5 . 1.42 ?
N2 H2 . 0.88 ?
C5 C6 . 1.42 ?
C5 H5 . 0.95 ?
C6 N3 . 1.42 ?
C6 H6 . 0.95 ?
N3 H3 . 0.88 ?
I1 Pb1 . 3.1511(16) ?
I1 Pb1 2_656 3.2062(16) ?
I2 Pb1 . 3.2533(16) ?
I3 Pb1 . 3.1391(16) ?
I3 Pb1 4_575 3.2495(16) ?
I4 Pb1 . 3.1258(17) ?
N1 H1A . 0.91 ?
N1 H1B . 0.91 ?
N1 H1C . 0.91 ?
